data_2201957
loop_
_publ_author_name
'Cherouana, Aouatef'
'Benali-Cherif, Nourredine'
'Bendjeddou, Lamia'

_publ_section_title
;
 Guaninium sulfate monohydrate
;
_journal_issue 2
_journal_name_full 'Acta Crystallographica Section E'
_journal_page_first o180
_journal_page_last o182
_journal_paper_doi 10.1107/S1600536803000953
_journal_volume 59
_journal_year 2003
_chemical_formula_iupac 'C5 H7 N5 O 2+, S O4 2-, H2 O'
_chemical_formula_moiety 'C5 H7 N5 O 2+, S O4 2-, H2 O'
_chemical_formula_structural 'C5 H9 N5 O6 S1'
_chemical_formula_sum 'C5 H9 N5 O6 S'
_chemical_formula_weight 267.24
_chemical_name_common 'Guaninium sulfate monohydrate'
_space_group_IT_number 14
_symmetry_cell_setting monoclinic
_symmetry_space_group_name_Hall '-P 2ybc'
_symmetry_space_group_name_H-M 'P 1 21/c 1'
_atom_sites_solution_hydrogens geom
_atom_sites_solution_primary direct
_atom_sites_solution_secondary difmap
_audit_creation_method 'WinGX routine CIF_UPDATE'
_cell_angle_alpha 90
_cell_angle_beta 106.04(2)
_cell_angle_gamma 90
_cell_formula_units_Z 4
_cell_length_a 8.9940(3)
_cell_length_b 10.2020(2)
_cell_length_c 11.0440(3)
_cell_measurement_reflns_used 6875
_cell_measurement_temperature 293(2)
_cell_measurement_theta_max 26.36
_cell_measurement_theta_min 2.77
_cell_volume 973.91(11)
_computing_cell_refinement 'DENZO and SCALEPACK (Otwinowski & Minor, 1997)'
_computing_data_collection 'KappaCCD Reference Manual (Nonius, 1998)'
_computing_data_reduction 'DENZO and SCALEPACK'
_computing_molecular_graphics 'ORTEP-3 (Farrujia, 1997)'
_computing_publication_material 'WinGX  (Farrugia, 1999)'
_computing_structure_refinement 'SHELXL97 (Sheldrick, 1997)'
_computing_structure_solution 'SIR92 (Altomare et al, 1993)'
_diffrn_ambient_temperature 293(2)
_diffrn_measured_fraction_theta_full 0.918
_diffrn_measured_fraction_theta_max 0.918
_diffrn_measurement_device 'Nonius KappaCCD'
_diffrn_measurement_method \f
_diffrn_radiation_monochromator graphite
_diffrn_radiation_source 'fine-focus sealed tube'
_diffrn_radiation_type MoK\a
_diffrn_radiation_wavelength 0.71073
_diffrn_reflns_av_R_equivalents 0.0334
_diffrn_reflns_av_sigmaI/netI 0.0306
_diffrn_reflns_limit_h_max 11
_diffrn_reflns_limit_h_min -11
_diffrn_reflns_limit_k_max 12
_diffrn_reflns_limit_k_min -12
_diffrn_reflns_limit_l_max 12
_diffrn_reflns_limit_l_min -12
_diffrn_reflns_number 6875
_diffrn_reflns_theta_full 26.36
_diffrn_reflns_theta_max 26.36
_diffrn_reflns_theta_min 2.77
_exptl_absorpt_coefficient_mu 0.365
_exptl_absorpt_correction_type none
_exptl_crystal_colour colorless
_exptl_crystal_density_diffrn 1.823
_exptl_crystal_density_method 'not measured'
_exptl_crystal_description plate
_exptl_crystal_F_000 552
_exptl_crystal_size_max 0.4
_exptl_crystal_size_mid 0.1
_exptl_crystal_size_min 0.005
_refine_diff_density_max 0.256
_refine_diff_density_min -0.413
_refine_ls_extinction_method none
_refine_ls_goodness_of_fit_ref 1.114
_refine_ls_hydrogen_treatment mixed
_refine_ls_matrix_type full
_refine_ls_number_parameters 161
_refine_ls_number_reflns 1821
_refine_ls_number_restraints 1
_refine_ls_restrained_S_all 1.113
_refine_ls_R_factor_all 0.0372
_refine_ls_R_factor_gt 0.0315
_refine_ls_shift/su_max <0.001
_refine_ls_shift/su_mean 0.000
_refine_ls_structure_factor_coef Fsqd
_refine_ls_weighting_details 'calc w = 1/[\s^2^(Fo^2^)+(0.0361P)^2^+0.4753P] where P = (Fo^2^+2Fc^2^)/3'
_refine_ls_weighting_scheme calc
_refine_ls_wR_factor_gt 0.0782
_refine_ls_wR_factor_ref 0.0814
_reflns_number_gt 1631
_reflns_number_total 1821
_reflns_threshold_expression I>2\s(I)
_cod_data_source_file dn6052.cif
_cod_data_source_block I
_cod_original_cell_volume 973.90(10)
_cod_original_sg_symbol_H-M 'P 21/c'
_cod_original_formula_sum 'C5 H9 N5 O6 S1'
_cod_database_code 2201957
_cod_database_fobs_code 2201957

loop_
_symmetry_equiv_pos_as_xyz
'x, y, z'
'-x, y+1/2, -z+1/2'
'-x, -y, -z'
'x, -y-1/2, z-1/2'

loop_
_atom_site_label
_atom_site_fract_x
_atom_site_fract_y
_atom_site_fract_z
_atom_site_U_iso_or_equiv
_atom_site_adp_type
_atom_site_calc_flag
_atom_site_refinement_flags
_atom_site_occupancy
_atom_site_disorder_assembly
_atom_site_disorder_group
_atom_site_type_symbol
S1 0.15170(5) 0.18894(4) 0.76616(4) 0.01967(15) Uani d . 1 . . S
O1 0.07493(16) 0.06048(12) 0.72724(13) 0.0277(3) Uani d . 1 . . O
O4 0.23663(17) 0.22839(13) 0.67648(14) 0.0312(3) Uani d . 1 . . O
O3 0.03023(17) 0.28698(12) 0.76575(14) 0.0320(3) Uani d . 1 . . O
O2 0.25598(18) 0.17756(13) 0.89364(14) 0.0357(4) Uani d . 1 . . O
O6 0.39762(17) 0.64077(14) 0.34702(14) 0.0346(4) Uani d . 1 . . O
N3 0.15176(17) 0.71507(13) 0.59978(14) 0.0198(3) Uani d . 1 . . N
H3 0.0981 0.7299 0.6518 0.024 Uiso calc R 1 . . H
N9 0.18591(17) 0.94558(14) 0.55504(14) 0.0203(3) Uani d . 1 . . N
H9 0.1365 0.9819 0.6026 0.024 Uiso calc R 1 . . H
N7 0.32181(17) 0.92071(14) 0.42100(14) 0.0221(3) Uani d . 1 . . N
H7 0.3735 0.9382 0.3681 0.027 Uiso calc R 1 . . H
N1 0.26823(17) 0.57203(14) 0.48693(14) 0.0211(3) Uani d . 1 . . N
H1 0.2857 0.4919 0.4708 0.025 Uiso calc R 1 . . H
N2 0.13960(18) 0.49136(14) 0.62537(15) 0.0244(3) Uani d . 1 . . N
H2A 0.0872 0.5038 0.6787 0.029 Uiso calc R 1 . . H
H2B 0.1615 0.4130 0.6073 0.029 Uiso calc R 1 . . H
C4 0.2061(2) 0.81454(16) 0.54207(17) 0.0185(4) Uani d . 1 . . C
C8 0.2576(2) 1.00756(17) 0.47956(17) 0.0230(4) Uani d . 1 . . C
H8 0.2614 1.0980 0.4700 0.028 Uiso calc R 1 . . H
C5 0.2918(2) 0.79703(16) 0.45925(17) 0.0197(4) Uani d . 1 . . C
C2 0.18605(19) 0.59172(16) 0.57161(16) 0.0189(4) Uani d . 1 . . C
C6 0.3272(2) 0.66855(17) 0.42342(17) 0.0218(4) Uani d . 1 . . C
O1W 0.50847(16) 0.42759(15) 0.23912(14) 0.0326(4) Uani d D 1 . . O
H1W 0.438(3) 0.367(2) 0.225(3) 0.059(6) Uiso d D 1 . . H
H2W 0.472(3) 0.493(2) 0.271(3) 0.059(6) Uiso d D 1 . . H

loop_
_atom_site_aniso_label
_atom_site_aniso_U_11
_atom_site_aniso_U_22
_atom_site_aniso_U_33
_atom_site_aniso_U_12
_atom_site_aniso_U_13
_atom_site_aniso_U_23
S1 0.0285(2) 0.0127(2) 0.0228(3) 0.00125(16) 0.01545(18) 0.00129(15)
O1 0.0373(7) 0.0177(6) 0.0332(8) -0.0060(5) 0.0185(6) -0.0062(5)
O4 0.0410(8) 0.0238(7) 0.0397(9) 0.0050(6) 0.0294(7) 0.0076(6)
O3 0.0409(8) 0.0187(7) 0.0478(9) 0.0089(6) 0.0313(7) 0.0072(6)
O2 0.0531(9) 0.0231(7) 0.0276(9) -0.0035(6) 0.0054(7) 0.0021(5)
O6 0.0496(9) 0.0269(7) 0.0398(9) 0.0010(6) 0.0335(7) -0.0051(6)
N3 0.0254(8) 0.0176(7) 0.0215(9) -0.0007(6) 0.0147(6) -0.0010(5)
N9 0.0255(7) 0.0156(7) 0.0225(8) 0.0017(6) 0.0111(6) -0.0023(6)
N7 0.0289(8) 0.0198(8) 0.0212(9) -0.0028(6) 0.0130(6) 0.0014(6)
N1 0.0306(8) 0.0145(7) 0.0213(9) 0.0010(6) 0.0123(6) -0.0027(5)
N2 0.0317(8) 0.0184(8) 0.0266(9) -0.0011(6) 0.0140(7) 0.0024(6)
C4 0.0215(8) 0.0163(8) 0.0189(10) -0.0009(6) 0.0074(7) -0.0008(6)
C8 0.0302(9) 0.0167(8) 0.0221(10) -0.0012(7) 0.0075(7) 0.0002(7)
C5 0.0253(9) 0.0176(8) 0.0196(10) -0.0016(7) 0.0117(7) -0.0004(6)
C2 0.0205(8) 0.0186(8) 0.0175(9) -0.0006(6) 0.0054(6) -0.0013(6)
C6 0.0257(9) 0.0205(9) 0.0220(10) -0.0004(7) 0.0113(7) -0.0020(7)
O1W 0.0284(7) 0.0383(9) 0.0367(9) -0.0038(6) 0.0184(6) -0.0123(6)

loop_
_atom_type_symbol
_atom_type_description
_atom_type_scat_dispersion_real
_atom_type_scat_dispersion_imag
_atom_type_scat_source
C C 0.0033 0.0016 'International Tables Vol C Tables 4.2.6.8 and 6.1.1.4'
H H 0.0000 0.0000 'International Tables Vol C Tables 4.2.6.8 and 6.1.1.4'
N N 0.0061 0.0033 'International Tables Vol C Tables 4.2.6.8 and 6.1.1.4'
O O 0.0106 0.0060 'International Tables Vol C Tables 4.2.6.8 and 6.1.1.4'
S S 0.1246 0.1234 'International Tables Vol C Tables 4.2.6.8 and 6.1.1.4'

loop_
_geom_angle_atom_site_label_1
_geom_angle_atom_site_label_2
_geom_angle_atom_site_label_3
_geom_angle
O4 S1 O2 110.90(9)
O4 S1 O3 109.55(8)
O2 S1 O3 109.42(9)
O4 S1 O1 109.50(8)
O2 S1 O1 109.31(8)
O3 S1 O1 108.12(8)
C2 N3 C4 116.90(15)
C8 N9 C4 107.20(14)
C8 N7 C5 108.32(15)
C2 N1 C6 126.63(14)
N3 C4 C5 124.13(15)
N3 C4 N9 127.43(15)
C5 C4 N9 108.44(15)
N7 C8 N9 109.73(15)
C4 C5 N7 106.31(14)
C4 C5 C6 121.14(15)
N7 C5 C6 132.47(16)
N2 C2 N3 120.14(16)
N2 C2 N1 119.97(15)
N3 C2 N1 119.89(15)
O6 C6 N1 121.71(16)
O6 C6 C5 127.03(17)
N1 C6 C5 111.26(15)

loop_
_geom_bond_atom_site_label_1
_geom_bond_atom_site_label_2
_geom_bond_site_symmetry_2
_geom_bond_distance
_geom_bond_publ_flag
S1 O4 . 1.4643(13) ?
S1 O2 . 1.4647(16) ?
S1 O3 . 1.4803(13) ?
S1 O1 . 1.4883(13) ?
O6 C6 . 1.220(2) ?
N3 C2 . 1.352(2) ?
N3 C4 . 1.359(2) ?
N9 C8 . 1.345(2) ?
N9 C4 . 1.362(2) ?
N7 C8 . 1.320(2) ?
N7 C5 . 1.381(2) ?
N1 C2 . 1.358(2) ?
N1 C6 . 1.396(2) ?
N2 C2 . 1.309(2) ?
C4 C5 . 1.361(2) ?
C5 C6 . 1.431(2) ?

loop_
_geom_hbond_atom_site_label_D
_geom_hbond_atom_site_label_H
_geom_hbond_atom_site_label_A
_geom_hbond_site_symmetry_A
_geom_hbond_distance_DH
_geom_hbond_distance_HA
_geom_hbond_distance_DA
_geom_hbond_angle_DHA
N3 H3 O3 2_556 0.86 1.75 2.6011(19) 167
N9 H9 O1 1_565 0.86 1.81 2.6526(19) 167
N7 H7 O1W 2_655 0.86 1.80 2.637(2) 164
N1 H1 O2 4_565 0.86 1.91 2.738(2) 160
N2 H2A O1 2_556 0.86 2.09 2.934(2) 166
N2 H2B O4 . 0.86 2.07 2.829(2) 146
O1W H1W O4 4_565 0.86(2) 2.00(2) 2.838(2) 164(3)
O1W H2W O6 . 0.86(2) 1.93(2) 2.793(2) 178.0(10)

loop_
_cod_related_entry_id
_cod_related_entry_database
_cod_related_entry_code
1 ChemSpider 21131964
